data_7210366
loop_
_publ_author_name
'Wang, Xiu-Li'
'Sui, Fang-Fang'
'Lin, Hong-Yan'
'Xu, Chuang'
'Liu, Guo-Cheng'
'Zhang, Ju-Wen'
'Tian, Ai-Xiang'

_publ_section_title
;
 Role of aromatic dicarboxylates in the structural diversity of cobalt(ii)
 and copper(ii) coordination polymers containing a flexible
 N,N&#x2032;-di(3-pyridyl)octanediamide ligand
;
_journal_issue 36
_journal_name_full CrystEngComm
_journal_page_first 7274
_journal_paper_doi 10.1039/c3ce40825f
_journal_volume 15
_journal_year 2013
_chemical_formula_moiety 'C52 H68 Cu2 N10 O19'
_chemical_formula_sum 'C52 H68 Cu2 N10 O19'
_chemical_formula_weight 1264.24
_chemical_name_systematic
; 
 ? 
;
_space_group_IT_number 2
_symmetry_cell_setting triclinic
_symmetry_space_group_name_Hall '-P 1'
_symmetry_space_group_name_H-M 'P -1'
_atom_sites_solution_hydrogens geom
_atom_sites_solution_primary direct
_atom_sites_solution_secondary difmap
_audit_creation_method SHELXL-97
_cell_angle_alpha 67.240(2)
_cell_angle_beta 76.216(2)
_cell_angle_gamma 80.258(2)
_cell_formula_units_Z 2
_cell_length_a 11.3258(13)
_cell_length_b 15.6874(18)
_cell_length_c 18.231(2)
_cell_measurement_temperature 296(2)
_cell_measurement_theta_max 25.2
_cell_measurement_theta_min 2.3
_cell_volume 2890.2(6)
_computing_cell_refinement 'Bruker SAINT'
_computing_data_collection 'Bruker APEX2'
_computing_data_reduction 'Bruker SAINT'
_computing_molecular_graphics 'Bruker SHELXTL'
_computing_publication_material 'Bruker SHELXTL'
_computing_structure_refinement 'SHELXL-97 (Sheldrick, 2008)'
_computing_structure_solution 'SHELXS-97 (Sheldrick, 2008)'
_diffrn_ambient_temperature 296(2)
_diffrn_measured_fraction_theta_full 0.987
_diffrn_measured_fraction_theta_max 0.987
_diffrn_measurement_device_type 'Bruker APEX-II CCD'
_diffrn_radiation_monochromator graphite
_diffrn_radiation_source 'fine-focus sealed tube'
_diffrn_radiation_type MoK\a
_diffrn_radiation_wavelength 0.71073
_diffrn_reflns_av_R_equivalents 0.0371
_diffrn_reflns_av_sigmaI/netI 0.0900
_diffrn_reflns_limit_h_max 13
_diffrn_reflns_limit_h_min -9
_diffrn_reflns_limit_k_max 18
_diffrn_reflns_limit_k_min -18
_diffrn_reflns_limit_l_max 21
_diffrn_reflns_limit_l_min -21
_diffrn_reflns_number 15557
_diffrn_reflns_theta_full 25.20
_diffrn_reflns_theta_max 25.20
_diffrn_reflns_theta_min 1.23
_exptl_absorpt_coefficient_mu 0.818
_exptl_absorpt_correction_T_max 0.863
_exptl_absorpt_correction_T_min 0.815
_exptl_absorpt_correction_type multi-scan
_exptl_absorpt_process_details ' SADABS, Sheldrick, 1996'
_exptl_crystal_colour blue
_exptl_crystal_density_diffrn 1.453
_exptl_crystal_density_method 'not measured'
_exptl_crystal_description block
_exptl_crystal_F_000 1320.0
_exptl_crystal_size_max 0.25
_exptl_crystal_size_mid 0.21
_exptl_crystal_size_min 0.18
_refine_diff_density_max 1.290
_refine_diff_density_min -0.808
_refine_diff_density_rms 0.079
_refine_ls_extinction_method none
_refine_ls_goodness_of_fit_ref 1.008
_refine_ls_hydrogen_treatment mixed
_refine_ls_matrix_type full
_refine_ls_number_parameters 737
_refine_ls_number_reflns 10301
_refine_ls_number_restraints 2
_refine_ls_restrained_S_all 1.008
_refine_ls_R_factor_all 0.1157
_refine_ls_R_factor_gt 0.0608
_refine_ls_shift/su_max 0.000
_refine_ls_shift/su_mean 0.000
_refine_ls_structure_factor_coef Fsqd
_refine_ls_weighting_details 'calc w=1/[\s^2^(Fo^2^)+(0.0765P)^2^+1.2062P] where P=(Fo^2^+2Fc^2^)/3'
_refine_ls_weighting_scheme calc
_refine_ls_wR_factor_gt 0.1369
_refine_ls_wR_factor_ref 0.1627
_reflns_number_gt 6364
_reflns_number_total 10431
_reflns_threshold_expression >2sigma(I)
_cod_data_source_file c3ce40825f.txt
_cod_data_source_block compound-6
_cod_depositor_comments
;
The following automatic conversions were performed:

'_symmetry_cell_setting' value 'Triclinic' changed to 'triclinic'
according to /home/saulius/struct/CIF-dictionaries/cif_core.dic
dictionary named 'cif_core.dic' version 2.4.2 from 2011-04-26.

Automatic conversion script
Id: cif_fix_values 1891 2012-01-12 08:04:46Z andrius 
;
_cod_database_code 7210366

loop_
_symmetry_equiv_pos_as_xyz
'x, y, z'
'-x, -y, -z'

loop_
_atom_site_label
_atom_site_type_symbol
_atom_site_fract_x
_atom_site_fract_y
_atom_site_fract_z
_atom_site_U_iso_or_equiv
_atom_site_adp_type
_atom_site_occupancy
_atom_site_symmetry_multiplicity
_atom_site_calc_flag
_atom_site_refinement_flags
_atom_site_disorder_assembly
_atom_site_disorder_group
Cu1 Cu 1.80645(5) -0.29205(4) 0.24469(3) 0.03082(18) Uani 1 1 d . . .
Cu2 Cu 1.23025(5) 0.22280(4) 0.26524(4) 0.03196(18) Uani 1 1 d . . .
O1 O 1.7402(5) -0.4924(3) 0.5352(3) 0.0849(17) Uani 1 1 d . . .
O2 O 1.7554(4) -1.0300(3) 0.9914(3) 0.0745(14) Uani 1 1 d . . .
O3 O 1.6129(3) -0.3301(2) 0.3478(2) 0.0470(10) Uani 1 1 d . . .
O4 O 1.2463(3) 0.0922(2) 0.3391(2) 0.0368(9) Uani 1 1 d . . .
O5 O 1.3997(3) 0.0924(2) 0.2381(2) 0.0474(10) Uani 1 1 d . . .
O6 O 1.9820(3) -0.2379(2) 0.1251(2) 0.0445(10) Uani 1 1 d . . .
O7 O 1.6819(3) -0.1954(2) 0.2676(2) 0.0364(9) Uani 1 1 d . . .
O8 O 2.2068(3) -0.6486(2) 0.1970(2) 0.0392(9) Uani 1 1 d . . .
O9 O 1.9396(3) -0.3776(2) 0.21265(19) 0.0339(8) Uani 1 1 d . . .
O10 O 0.8466(12) 0.0562(10) 0.3880(8) 0.067(2) Uiso 0.380(9) 1 d P A 1
O10A O 0.8133(14) 0.1190(11) 0.3651(9) 0.067(2) Uiso 0.310(5) 1 d P A 2
O10B O 0.8958(15) 0.0061(11) 0.3852(9) 0.067(2) Uiso 0.310(5) 1 d P A 2
O11 O 2.3731(3) -0.6402(2) 0.1001(2) 0.0503(10) Uani 1 1 d . . .
O12 O 1.7629(5) 0.3847(4) 0.2861(3) 0.0961(19) Uani 1 1 d . . .
N1 N 1.8897(4) -0.2918(3) 0.3298(2) 0.0339(10) Uani 1 1 d . . .
N2 N 1.8981(4) -0.4299(3) 0.5450(2) 0.0406(11) Uani 1 1 d . . .
H2 H 1.9459 -0.4344 0.5769 0.049 Uiso 1 1 calc R . .
N3 N 1.6136(4) -1.1088(3) 0.9824(2) 0.0404(11) Uani 1 1 d . . .
H3 H 1.5562 -1.1037 0.9571 0.049 Uiso 1 1 calc R . .
N4 N 1.7156(4) -1.2894(3) 1.1626(2) 0.0341(10) Uani 1 1 d . . .
N5 N 1.2295(4) -0.2423(3) 0.5285(3) 0.0585(15) Uani 1 1 d . . .
H5A H 1.1666 -0.2127 0.5476 0.070 Uiso 1 1 calc R . .
H5B H 1.2445 -0.3008 0.5535 0.070 Uiso 1 1 calc R . .
N6 N 2.3630(4) -0.2953(3) -0.0723(2) 0.0387(11) Uani 1 1 d . . .
H6A H 2.4242 -0.3207 -0.0972 0.046 Uiso 1 1 calc R . .
H6B H 2.3453 -0.2363 -0.0916 0.046 Uiso 1 1 calc R . .
N7 N 1.3529(4) 0.2570(3) 0.3113(3) 0.0372(11) Uani 1 1 d . . .
N8 N 1.6651(4) 0.3192(3) 0.2308(3) 0.0455(12) Uani 1 1 d . . .
H8C H 1.6722 0.3014 0.1908 0.055 Uiso 1 1 calc R . .
N9 N 1.1289(4) 0.1851(3) 0.2075(3) 0.0336(10) Uani 1 1 d . . .
N10 N 0.8620(5) 0.0526(4) 0.2621(3) 0.0585(14) Uani 1 1 d . . .
H10C H 0.8212 0.0390 0.2345 0.070 Uiso 1 1 calc R B 1
C1 C 1.8683(5) -0.3581(3) 0.4041(3) 0.0353(12) Uani 1 1 d . . .
H1 H 1.8171 -0.4032 0.4135 0.042 Uiso 1 1 calc R . .
C2 C 1.9624(5) -0.2270(4) 0.3174(3) 0.0461(14) Uani 1 1 d . . .
H2A H 1.9764 -0.1802 0.2666 0.055 Uiso 1 1 calc R . .
C3 C 2.0168(6) -0.2268(4) 0.3761(4) 0.0566(17) Uani 1 1 d . . .
H3A H 2.0668 -0.1803 0.3651 0.068 Uiso 1 1 calc R . .
C4 C 1.9983(5) -0.2948(4) 0.4516(3) 0.0483(15) Uani 1 1 d . . .
H4 H 2.0373 -0.2963 0.4916 0.058 Uiso 1 1 calc R . .
C5 C 1.9199(5) -0.3615(3) 0.4669(3) 0.0348(12) Uani 1 1 d . . .
C6 C 1.8102(5) -0.4892(4) 0.5750(3) 0.0457(14) Uani 1 1 d . . .
C7 C 1.7997(5) -0.5500(4) 0.6637(3) 0.0446(14) Uani 1 1 d . . .
H7A H 1.7678 -0.5119 0.6964 0.054 Uiso 1 1 calc R . .
H7B H 1.8803 -0.5770 0.6744 0.054 Uiso 1 1 calc R . .
C8 C 1.7172(5) -0.6274(4) 0.6889(3) 0.0504(15) Uani 1 1 d . . .
H8A H 1.7397 -0.6581 0.6499 0.061 Uiso 1 1 calc R . .
H8B H 1.6335 -0.6007 0.6879 0.061 Uiso 1 1 calc R . .
C9 C 1.7247(5) -0.6992(4) 0.7733(3) 0.0440(14) Uani 1 1 d . . .
H9A H 1.8097 -0.7152 0.7783 0.053 Uiso 1 1 calc R . .
H9B H 1.6845 -0.6720 0.8134 0.053 Uiso 1 1 calc R . .
C10 C 1.6661(5) -0.7873(4) 0.7912(3) 0.0464(14) Uani 1 1 d . . .
H10A H 1.5786 -0.7733 0.7953 0.056 Uiso 1 1 calc R . .
H10B H 1.6965 -0.8091 0.7465 0.056 Uiso 1 1 calc R . .
C11 C 1.6921(5) -0.8639(4) 0.8691(3) 0.0456(14) Uani 1 1 d . . .
H11A H 1.7796 -0.8745 0.8667 0.055 Uiso 1 1 calc R . .
H11B H 1.6561 -0.8439 0.9143 0.055 Uiso 1 1 calc R . .
C12 C 1.6422(5) -0.9542(4) 0.8838(3) 0.0464(14) Uani 1 1 d . . .
H12A H 1.6737 -0.9717 0.8368 0.056 Uiso 1 1 calc R . .
H12B H 1.5541 -0.9445 0.8900 0.056 Uiso 1 1 calc R . .
C13 C 1.6755(5) -1.0331(4) 0.9585(3) 0.0441(14) Uani 1 1 d . . .
C14 C 1.6325(4) -1.1948(3) 1.0441(3) 0.0325(12) Uani 1 1 d . . .
C15 C 1.6975(5) -1.2067(3) 1.1035(3) 0.0362(12) Uani 1 1 d . . .
H15A H 1.7300 -1.1556 1.1025 0.043 Uiso 1 1 calc R . .
C16 C 1.6685(5) -1.3623(4) 1.1646(3) 0.0482(15) Uani 1 1 d . . .
H16 H 1.6810 -1.4195 1.2051 0.058 Uiso 1 1 calc R . .
C17 C 1.6015(6) -1.3557(4) 1.1082(4) 0.0560(17) Uani 1 1 d . . .
H17 H 1.5679 -1.4075 1.1114 0.067 Uiso 1 1 calc R . .
C18 C 1.5849(5) -1.2715(4) 1.0473(3) 0.0476(15) Uani 1 1 d . . .
H18 H 1.5415 -1.2665 1.0083 0.057 Uiso 1 1 calc R . .
C19 C 1.4630(4) -0.0994(3) 0.3154(3) 0.0290(11) Uani 1 1 d . . .
H19 H 1.5156 -0.0675 0.2684 0.035 Uiso 1 1 calc R . .
C20 C 1.4877(4) -0.1932(3) 0.3545(3) 0.0276(11) Uani 1 1 d . . .
C21 C 1.4106(4) -0.2419(3) 0.4248(3) 0.0349(12) Uani 1 1 d . . .
H21 H 1.4277 -0.3054 0.4504 0.042 Uiso 1 1 calc R . .
C22 C 1.3069(5) -0.1957(3) 0.4572(3) 0.0383(13) Uani 1 1 d . . .
C23 C 1.2837(5) -0.1013(3) 0.4163(3) 0.0383(13) Uani 1 1 d . . .
H23 H 1.2147 -0.0701 0.4369 0.046 Uiso 1 1 calc R . .
C24 C 1.3601(4) -0.0518(3) 0.3456(3) 0.0293(11) Uani 1 1 d . . .
C25 C 1.3363(5) 0.0501(3) 0.3043(3) 0.0332(12) Uani 1 1 d . . .
C26 C 1.5998(4) -0.2441(3) 0.3225(3) 0.0317(12) Uani 1 1 d . . .
C27 C 2.1171(4) -0.3671(3) 0.1091(3) 0.0251(10) Uani 1 1 d . . .
C28 C 2.1895(4) -0.3113(3) 0.0399(3) 0.0307(12) Uani 1 1 d . . .
H28 H 2.1697 -0.2475 0.0200 0.037 Uiso 1 1 calc R . .
C29 C 2.2921(4) -0.3504(3) -0.0001(3) 0.0280(11) Uani 1 1 d . . .
C30 C 2.3202(4) -0.4458(3) 0.0314(3) 0.0317(12) Uani 1 1 d . . .
H30 H 2.3880 -0.4726 0.0052 0.038 Uiso 1 1 calc R . .
C31 C 2.2498(4) -0.5013(3) 0.1007(3) 0.0263(11) Uani 1 1 d . . .
C32 C 2.1477(4) -0.4617(3) 0.1395(3) 0.0286(11) Uani 1 1 d . . .
H32 H 2.0996 -0.4991 0.1862 0.034 Uiso 1 1 calc R . .
C33 C 2.0068(4) -0.3230(3) 0.1497(3) 0.0298(11) Uani 1 1 d . . .
C34 C 2.2814(5) -0.6046(3) 0.1340(3) 0.0334(12) Uani 1 1 d . . .
C35 C 1.1497(5) 0.2114(3) 0.1266(3) 0.0407(13) Uani 1 1 d . . .
H35 H 1.2144 0.2471 0.0958 0.049 Uiso 1 1 calc R . .
C36 C 1.0779(5) 0.1870(4) 0.0881(3) 0.0477(15) Uani 1 1 d . . .
H36 H 1.0937 0.2063 0.0318 0.057 Uiso 1 1 calc R . .
C37 C 0.9823(5) 0.1339(4) 0.1334(3) 0.0470(14) Uani 1 1 d . . .
H37 H 0.9332 0.1166 0.1082 0.056 Uiso 1 1 calc R A .
C38 C 0.9601(5) 0.1067(4) 0.2165(3) 0.0418(13) Uani 1 1 d . . .
C39 C 1.0362(5) 0.1327(3) 0.2517(3) 0.0417(14) Uani 1 1 d . . .
H39 H 1.0228 0.1134 0.3079 0.050 Uiso 1 1 calc R A .
C40 C 0.8238(18) 0.0196(13) 0.3419(12) 0.117(2) Uiso 0.668(16) 1 d P A 1
C41 C 0.7239(16) -0.0486(13) 0.3732(10) 0.117(2) Uiso 0.668(16) 1 d P A 1
H41A H 0.6783 -0.0335 0.3303 0.141 Uiso 0.668(16) 1 calc PR A 1
H41B H 0.7645 -0.1102 0.3811 0.141 Uiso 0.668(16) 1 calc PR A 1
C42 C 0.6315(14) -0.0542(11) 0.4508(9) 0.117(2) Uiso 0.668(16) 1 d PD A 1
H42A H 0.5768 -0.1008 0.4616 0.141 Uiso 0.668(16) 1 calc PR A 1
H42B H 0.6751 -0.0753 0.4953 0.141 Uiso 0.668(16) 1 calc PR A 1
C40' C 0.790(4) 0.061(3) 0.339(2) 0.117(2) Uiso 0.332(16) 1 d P A 2
C41' C 0.684(3) 0.004(3) 0.3676(17) 0.117(2) Uiso 0.332(16) 1 d PD A 2
H41C H 0.6218 0.0330 0.3351 0.141 Uiso 0.332(16) 1 calc PR A 2
H41D H 0.7096 -0.0577 0.3657 0.141 Uiso 0.332(16) 1 calc PR A 2
C42' C 0.639(3) -0.001(3) 0.4521(17) 0.117(2) Uiso 0.332(16) 1 d PD A 2
H42C H 0.6374 -0.0645 0.4898 0.141 Uiso 0.332(16) 1 calc PR A 2
H42D H 0.6892 0.0317 0.4673 0.141 Uiso 0.332(16) 1 calc PR A 2
C43 C 0.5607(9) 0.0287(7) 0.4502(6) 0.117(2) Uiso 1 1 d D . .
H43A H 0.5241 0.0585 0.4025 0.141 Uiso 1 1 calc R A 1
H43B H 0.6063 0.0721 0.4560 0.141 Uiso 1 1 calc R A 1
C44 C 1.4645(5) 0.2690(3) 0.2679(3) 0.0388(13) Uani 1 1 d . . .
H44 H 1.4859 0.2509 0.2233 0.047 Uiso 1 1 calc R . .
C45 C 1.5518(5) 0.3072(4) 0.2854(3) 0.0390(13) Uani 1 1 d . . .
C48 C 1.3244(5) 0.2780(4) 0.3785(4) 0.0493(15) Uani 1 1 d . . .
H48 H 1.2476 0.2673 0.4111 0.059 Uiso 1 1 calc R . .
C49 C 1.7637(5) 0.3551(4) 0.2335(4) 0.0495(15) Uani 1 1 d . . .
C50 C 1.8708(5) 0.3572(4) 0.1670(3) 0.0472(15) Uani 1 1 d . . .
H50A H 1.8616 0.3149 0.1420 0.057 Uiso 1 1 calc R . .
H50B H 1.9442 0.3356 0.1899 0.057 Uiso 1 1 calc R . .
C51 C 1.8854(5) 0.4538(4) 0.1023(3) 0.0414(13) Uani 1 1 d . . .
H51A H 1.8103 0.4773 0.0816 0.050 Uiso 1 1 calc R . .
H51B H 1.9005 0.4953 0.1264 0.050 Uiso 1 1 calc R . .
C52 C 1.9901(5) 0.4528(3) 0.0325(3) 0.0391(13) Uani 1 1 d . . .
H52A H 2.0645 0.4277 0.0538 0.047 Uiso 1 1 calc R . .
H52B H 1.9740 0.4117 0.0084 0.047 Uiso 1 1 calc R . .
C66 C 1.5212(5) 0.3316(5) 0.3533(4) 0.0579(17) Uani 1 1 d . . .
H66 H 1.5761 0.3582 0.3670 0.070 Uiso 1 1 calc R . .
C68 C 1.4063(6) 0.3150(5) 0.3998(4) 0.0635(19) Uani 1 1 d . . .
H68 H 1.3839 0.3292 0.4466 0.076 Uiso 1 1 calc R . .
O1W O 1.0606(4) 0.2560(3) 0.3541(2) 0.0630(13) Uani 1 1 d . . .
H1WA H 1.0209 0.3087 0.3377 0.076 Uiso 1 1 d R . .
H1WB H 1.0234 0.2160 0.3961 0.076 Uiso 1 1 d R . .
O2W O 0.0543(4) 0.5563(3) 0.6575(2) 0.0588(11) Uani 1 1 d . . .
H2WA H 0.0530 0.5116 0.7028 0.071 Uiso 1 1 d R . .
H2WB H 0.1230 0.5699 0.6590 0.071 Uiso 1 1 d R . .
O3W O 0.2346(4) 0.0230(3) 0.8300(2) 0.0554(11) Uani 1 1 d . . .
H3WA H 0.2648 0.0736 0.7986 0.067 Uiso 1 1 d R . .
H3WB H 0.1667 0.0345 0.8581 0.067 Uiso 1 1 d R . .
O4W O 0.0016(4) 0.0568(3) 0.9102(4) 0.121(2) Uani 1 1 d . . .
H4WA H 0.0009 0.1122 0.9076 0.145 Uiso 1 1 d R . .
H4WB H -0.0565 0.0253 0.9423 0.145 Uiso 1 1 d R . .
O5W O 0.9415(6) -0.0874(4) 0.5222(4) 0.139(3) Uani 1 1 d . . .
H5WA H 0.9359 -0.0597 0.4727 0.166 Uiso 1 1 d R . .
H5WB H 0.8996 -0.0590 0.5525 0.166 Uiso 1 1 d R . .
O6W O 0.3586(9) 0.5363(4) 0.5746(4) 0.201(5) Uani 1 1 d . . .
H6WA H 0.2950 0.5094 0.6033 0.241 Uiso 1 1 d R . .
H6WB H 0.3288 0.5394 0.5349 0.241 Uiso 1 1 d R . .
O7W O 0.4273(3) 0.8967(2) 0.8954(2) 0.0493(10) Uani 1 1 d . . .
H7WA H 0.3760 0.9439 0.8840 0.059 Uiso 1 1 d R . .
H7WB H 0.4711 0.9068 0.8485 0.059 Uiso 1 1 d R . .

loop_
_atom_site_aniso_label
_atom_site_aniso_U_11
_atom_site_aniso_U_22
_atom_site_aniso_U_33
_atom_site_aniso_U_23
_atom_site_aniso_U_13
_atom_site_aniso_U_12
Cu1 0.0319(4) 0.0310(3) 0.0250(3) -0.0093(3) -0.0047(3) 0.0062(3)
Cu2 0.0294(3) 0.0262(3) 0.0376(4) -0.0109(3) -0.0025(3) -0.0024(2)
O1 0.106(4) 0.103(4) 0.044(3) 0.009(3) -0.035(3) -0.060(3)
O2 0.102(4) 0.048(3) 0.080(3) 0.000(2) -0.059(3) -0.024(2)
O3 0.049(2) 0.031(2) 0.052(2) -0.0134(18) -0.007(2) 0.0107(17)
O4 0.035(2) 0.0313(19) 0.043(2) -0.0169(17) -0.0024(17) 0.0027(15)
O5 0.050(2) 0.033(2) 0.042(2) -0.0076(18) 0.008(2) 0.0017(17)
O6 0.044(2) 0.0261(19) 0.055(2) -0.0140(17) 0.0012(19) 0.0022(16)
O7 0.037(2) 0.036(2) 0.0313(19) -0.0111(16) -0.0020(17) 0.0007(16)
O8 0.034(2) 0.0286(18) 0.049(2) -0.0103(17) -0.0045(18) -0.0006(15)
O9 0.035(2) 0.0310(18) 0.0287(19) -0.0087(15) -0.0020(16) 0.0039(15)
O11 0.044(2) 0.039(2) 0.060(3) -0.020(2) 0.000(2) 0.0094(18)
O12 0.076(4) 0.164(5) 0.083(4) -0.079(4) 0.023(3) -0.072(4)
N1 0.032(2) 0.037(2) 0.030(2) -0.014(2) -0.0011(19) 0.0031(19)
N2 0.044(3) 0.049(3) 0.026(2) -0.007(2) -0.011(2) -0.008(2)
N3 0.046(3) 0.043(3) 0.031(2) -0.006(2) -0.017(2) -0.005(2)
N4 0.035(2) 0.032(2) 0.036(2) -0.018(2) -0.005(2) 0.0045(19)
N5 0.046(3) 0.052(3) 0.055(3) -0.004(3) 0.011(3) -0.011(2)
N6 0.039(3) 0.037(2) 0.031(2) -0.008(2) 0.003(2) -0.003(2)
N7 0.032(3) 0.037(2) 0.038(3) -0.011(2) 0.001(2) -0.0064(19)
N8 0.039(3) 0.066(3) 0.042(3) -0.031(2) 0.000(2) -0.015(2)
N9 0.033(2) 0.030(2) 0.037(3) -0.013(2) -0.005(2) -0.0029(19)
N10 0.058(3) 0.082(4) 0.044(3) -0.021(3) -0.010(3) -0.033(3)
C1 0.043(3) 0.032(3) 0.030(3) -0.011(2) -0.009(2) 0.000(2)
C2 0.052(4) 0.046(3) 0.033(3) -0.008(3) -0.005(3) -0.008(3)
C3 0.075(5) 0.054(4) 0.046(4) -0.015(3) -0.010(3) -0.027(3)
C4 0.054(4) 0.057(4) 0.037(3) -0.016(3) -0.012(3) -0.012(3)
C5 0.044(3) 0.037(3) 0.024(3) -0.010(2) -0.009(2) -0.003(2)
C6 0.055(4) 0.048(3) 0.030(3) -0.006(3) -0.009(3) -0.012(3)
C7 0.053(4) 0.047(3) 0.029(3) -0.006(3) -0.011(3) -0.007(3)
C8 0.052(4) 0.054(4) 0.039(3) -0.006(3) -0.013(3) -0.009(3)
C9 0.053(4) 0.046(3) 0.032(3) -0.007(3) -0.013(3) -0.015(3)
C10 0.049(4) 0.051(3) 0.036(3) -0.007(3) -0.011(3) -0.013(3)
C11 0.046(3) 0.043(3) 0.046(3) -0.006(3) -0.021(3) -0.006(3)
C12 0.060(4) 0.041(3) 0.037(3) -0.009(3) -0.017(3) -0.005(3)
C13 0.056(4) 0.034(3) 0.042(3) -0.009(3) -0.020(3) -0.001(3)
C14 0.028(3) 0.035(3) 0.033(3) -0.012(2) -0.007(2) 0.001(2)
C15 0.039(3) 0.036(3) 0.034(3) -0.012(2) -0.009(3) -0.003(2)
C16 0.062(4) 0.035(3) 0.047(4) -0.014(3) -0.016(3) 0.004(3)
C17 0.080(5) 0.038(3) 0.063(4) -0.022(3) -0.030(4) -0.005(3)
C18 0.054(4) 0.050(4) 0.046(3) -0.021(3) -0.023(3) 0.002(3)
C19 0.031(3) 0.032(3) 0.021(2) -0.009(2) 0.000(2) -0.005(2)
C20 0.029(3) 0.028(3) 0.025(3) -0.009(2) -0.003(2) -0.003(2)
C21 0.036(3) 0.030(3) 0.039(3) -0.011(2) -0.009(3) -0.003(2)
C22 0.038(3) 0.033(3) 0.039(3) -0.010(2) 0.001(3) -0.008(2)
C23 0.030(3) 0.041(3) 0.044(3) -0.019(3) -0.001(3) 0.001(2)
C24 0.030(3) 0.032(3) 0.029(3) -0.015(2) -0.006(2) -0.001(2)
C25 0.033(3) 0.032(3) 0.040(3) -0.017(3) -0.010(3) -0.003(2)
C26 0.033(3) 0.032(3) 0.034(3) -0.017(2) -0.008(2) 0.004(2)
C27 0.029(3) 0.026(2) 0.025(3) -0.013(2) -0.004(2) -0.005(2)
C28 0.037(3) 0.024(2) 0.033(3) -0.011(2) -0.009(2) 0.000(2)
C29 0.026(3) 0.033(3) 0.024(3) -0.009(2) -0.002(2) -0.008(2)
C30 0.025(3) 0.033(3) 0.039(3) -0.019(2) -0.001(2) -0.002(2)
C31 0.025(3) 0.025(2) 0.031(3) -0.013(2) -0.007(2) 0.001(2)
C32 0.030(3) 0.024(3) 0.027(3) -0.005(2) -0.001(2) -0.008(2)
C33 0.030(3) 0.028(3) 0.036(3) -0.016(2) -0.010(2) 0.002(2)
C34 0.034(3) 0.031(3) 0.035(3) -0.013(2) -0.007(3) 0.003(2)
C35 0.039(3) 0.037(3) 0.045(3) -0.018(3) 0.001(3) -0.005(2)
C36 0.059(4) 0.055(4) 0.035(3) -0.024(3) -0.006(3) -0.007(3)
C37 0.053(4) 0.052(4) 0.044(3) -0.024(3) -0.010(3) -0.012(3)
C38 0.045(3) 0.045(3) 0.041(3) -0.018(3) -0.006(3) -0.013(3)
C39 0.045(3) 0.037(3) 0.039(3) -0.009(2) 0.000(3) -0.012(3)
C44 0.039(3) 0.038(3) 0.038(3) -0.016(2) 0.000(3) -0.007(2)
C45 0.032(3) 0.049(3) 0.037(3) -0.017(3) -0.004(3) -0.006(2)
C48 0.034(3) 0.069(4) 0.047(4) -0.029(3) 0.004(3) -0.008(3)
C49 0.045(4) 0.059(4) 0.048(4) -0.019(3) -0.001(3) -0.024(3)
C50 0.038(3) 0.052(4) 0.051(4) -0.018(3) -0.002(3) -0.013(3)
C51 0.037(3) 0.045(3) 0.045(3) -0.018(3) -0.007(3) -0.008(3)
C52 0.037(3) 0.042(3) 0.042(3) -0.017(3) -0.007(3) -0.010(2)
C66 0.043(4) 0.093(5) 0.054(4) -0.042(4) -0.008(3) -0.014(3)
C68 0.048(4) 0.106(6) 0.058(4) -0.055(4) -0.004(3) -0.006(4)
O1W 0.058(3) 0.050(2) 0.063(3) -0.018(2) 0.015(2) -0.001(2)
O2W 0.060(3) 0.051(2) 0.062(3) -0.007(2) -0.025(2) -0.010(2)
O3W 0.056(3) 0.045(2) 0.064(3) -0.017(2) -0.009(2) -0.0097(19)
O4W 0.061(3) 0.049(3) 0.249(8) -0.052(4) -0.024(4) -0.009(2)
O5W 0.132(5) 0.117(5) 0.094(4) -0.004(4) 0.028(4) 0.024(4)
O6W 0.450(15) 0.082(5) 0.099(5) -0.021(4) -0.065(7) -0.112(7)
O7W 0.050(2) 0.048(2) 0.041(2) -0.0094(18) -0.0060(19) -0.0016(18)

loop_
_atom_type_symbol
_atom_type_description
_atom_type_scat_dispersion_real
_atom_type_scat_dispersion_imag
_atom_type_scat_source
C C 0.0033 0.0016 'International Tables Vol C Tables 4.2.6.8 and 6.1.1.4'
H H 0.0000 0.0000 'International Tables Vol C Tables 4.2.6.8 and 6.1.1.4'
Cu Cu 0.3201 1.2651 'International Tables Vol C Tables 4.2.6.8 and 6.1.1.4'
N N 0.0061 0.0033 'International Tables Vol C Tables 4.2.6.8 and 6.1.1.4'
O O 0.0106 0.0060 'International Tables Vol C Tables 4.2.6.8 and 6.1.1.4'

loop_
_geom_angle_atom_site_label_1
_geom_angle_atom_site_label_2
_geom_angle_atom_site_label_3
_geom_angle
_geom_angle_site_symmetry_1
_geom_angle_site_symmetry_3
O9 Cu1 O7 173.98(13) . .
O9 Cu1 N4 91.72(15) . 1_564
O7 Cu1 N4 87.88(15) . 1_564
O9 Cu1 N1 91.19(15) . .
O7 Cu1 N1 89.30(15) . .
N4 Cu1 N1 177.00(16) 1_564 .
O8 Cu2 O4 176.94(14) 1_465 .
O8 Cu2 N9 91.10(16) 1_465 .
O4 Cu2 N9 88.87(15) . .
O8 Cu2 N7 89.25(16) 1_465 .
O4 Cu2 N7 91.22(15) . .
N9 Cu2 N7 171.64(17) . .
O8 Cu2 O1W 85.56(14) 1_465 .
O4 Cu2 O1W 91.39(14) . .
N9 Cu2 O1W 93.18(16) . .
N7 Cu2 O1W 95.18(16) . .
C25 O4 Cu2 107.5(3) . .
C26 O7 Cu1 102.4(3) . .
C34 O8 Cu2 126.0(3) . 1_645
C33 O9 Cu1 103.5(3) . .
C40' O10A O10B 58(2) . .
C40' O10B O10A 43.3(15) . .
C2 N1 C1 118.1(5) . .
C2 N1 Cu1 123.1(4) . .
C1 N1 Cu1 118.8(4) . .
C6 N2 C5 126.6(5) . .
C6 N2 H2 116.7 . .
C5 N2 H2 116.7 . .
C13 N3 C14 127.4(5) . .
C13 N3 H3 116.3 . .
C14 N3 H3 116.3 . .
C16 N4 C15 118.7(5) . .
C16 N4 Cu1 124.2(4) . 1_546
C15 N4 Cu1 117.0(3) . 1_546
C22 N5 H5A 120.0 . .
C22 N5 H5B 120.0 . .
H5A N5 H5B 120.0 . .
C29 N6 H6A 120.0 . .
C29 N6 H6B 120.0 . .
H6A N6 H6B 120.0 . .
C44 N7 C48 118.2(5) . .
C44 N7 Cu2 117.7(4) . .
C48 N7 Cu2 123.8(4) . .
C49 N8 C45 128.3(5) . .
C49 N8 H8C 115.9 . .
C45 N8 H8C 115.9 . .
C35 N9 C39 118.9(5) . .
C35 N9 Cu2 122.4(4) . .
C39 N9 Cu2 118.7(4) . .
C40 N10 C38 128.9(10) . .
C40 N10 C40' 27.6(15) . .
C38 N10 C40' 121.6(16) . .
C40 N10 H10C 115.6 . .
C38 N10 H10C 115.6 . .
C40' N10 H10C 114.9 . .
N1 C1 C5 122.4(5) . .
N1 C1 H1 118.8 . .
C5 C1 H1 118.8 . .
N1 C2 C3 122.5(5) . .
N1 C2 H2A 118.8 . .
C3 C2 H2A 118.8 . .
C2 C3 C4 120.3(6) . .
C2 C3 H3A 119.9 . .
C4 C3 H3A 119.9 . .
C3 C4 C5 118.4(6) . .
C3 C4 H4 120.8 . .
C5 C4 H4 120.8 . .
C1 C5 C4 118.3(5) . .
C1 C5 N2 123.2(5) . .
C4 C5 N2 118.5(5) . .
O1 C6 N2 123.0(5) . .
O1 C6 C7 121.2(5) . .
N2 C6 C7 115.8(5) . .
C6 C7 C8 112.6(5) . .
C6 C7 H7A 109.1 . .
C8 C7 H7A 109.1 . .
C6 C7 H7B 109.1 . .
C8 C7 H7B 109.1 . .
H7A C7 H7B 107.8 . .
C7 C8 C9 112.8(5) . .
C7 C8 H8A 109.0 . .
C9 C8 H8A 109.0 . .
C7 C8 H8B 109.0 . .
C9 C8 H8B 109.0 . .
H8A C8 H8B 107.8 . .
C10 C9 C8 113.0(5) . .
C10 C9 H9A 109.0 . .
C8 C9 H9A 109.0 . .
C10 C9 H9B 109.0 . .
C8 C9 H9B 109.0 . .
H9A C9 H9B 107.8 . .
C11 C10 C9 112.4(5) . .
C11 C10 H10A 109.1 . .
C9 C10 H10A 109.1 . .
C11 C10 H10B 109.1 . .
C9 C10 H10B 109.1 . .
H10A C10 H10B 107.9 . .
C12 C11 C10 112.6(5) . .
C12 C11 H11A 109.1 . .
C10 C11 H11A 109.1 . .
C12 C11 H11B 109.1 . .
C10 C11 H11B 109.1 . .
H11A C11 H11B 107.8 . .
C11 C12 C13 113.0(5) . .
C11 C12 H12A 109.0 . .
C13 C12 H12A 109.0 . .
C11 C12 H12B 109.0 . .
C13 C12 H12B 109.0 . .
H12A C12 H12B 107.8 . .
O2 C13 N3 122.8(5) . .
O2 C13 C12 122.6(5) . .
N3 C13 C12 114.5(5) . .
C18 C14 C15 117.4(5) . .
C18 C14 N3 119.8(5) . .
C15 C14 N3 122.8(5) . .
N4 C15 C14 122.7(5) . .
N4 C15 H15A 118.6 . .
C14 C15 H15A 118.6 . .
N4 C16 C17 121.9(5) . .
N4 C16 H16 119.1 . .
C17 C16 H16 119.1 . .
C18 C17 C16 119.2(5) . .
C18 C17 H17 120.4 . .
C16 C17 H17 120.4 . .
C14 C18 C17 120.1(5) . .
C14 C18 H18 120.0 . .
C17 C18 H18 120.0 . .
C20 C19 C24 120.6(4) . .
C20 C19 H19 119.7 . .
C24 C19 H19 119.7 . .
C19 C20 C21 120.5(4) . .
C19 C20 C26 120.6(4) . .
C21 C20 C26 118.9(4) . .
C20 C21 C22 120.2(5) . .
C20 C21 H21 119.9 . .
C22 C21 H21 119.9 . .
C23 C22 N5 120.5(5) . .
C23 C22 C21 118.1(5) . .
N5 C22 C21 121.4(5) . .
C22 C23 C24 122.3(5) . .
C22 C23 H23 118.9 . .
C24 C23 H23 118.9 . .
C23 C24 C19 118.3(4) . .
C23 C24 C25 121.5(4) . .
C19 C24 C25 120.1(4) . .
O5 C25 O4 121.6(4) . .
O5 C25 C24 120.9(4) . .
O4 C25 C24 117.5(4) . .
O3 C26 O7 121.0(4) . .
O3 C26 C20 121.3(4) . .
O7 C26 C20 117.7(4) . .
C32 C27 C28 119.8(4) . .
C32 C27 C33 121.3(4) . .
C28 C27 C33 119.0(4) . .
C27 C28 C29 120.4(4) . .
C27 C28 H28 119.8 . .
C29 C28 H28 119.8 . .
C30 C29 C28 118.6(4) . .
C30 C29 N6 120.3(4) . .
C28 C29 N6 121.1(4) . .
C31 C30 C29 121.2(4) . .
C31 C30 H30 119.4 . .
C29 C30 H30 119.4 . .
C30 C31 C32 119.6(4) . .
C30 C31 C34 120.6(4) . .
C32 C31 C34 119.8(4) . .
C27 C32 C31 120.3(4) . .
C27 C32 H32 119.8 . .
C31 C32 H32 119.8 . .
O6 C33 O9 121.2(4) . .
O6 C33 C27 121.7(4) . .
O9 C33 C27 117.1(4) . .
O11 C34 O8 125.4(5) . .
O11 C34 C31 120.1(4) . .
O8 C34 C31 114.5(4) . .
N9 C35 C36 121.7(5) . .
N9 C35 H35 119.2 . .
C36 C35 H35 119.2 . .
C35 C36 C37 119.4(5) . .
C35 C36 H36 120.3 . .
C37 C36 H36 120.3 . .
C38 C37 C36 119.3(5) . .
C38 C37 H37 120.3 . .
C36 C37 H37 120.3 . .
C37 C38 C39 118.5(5) . .
C37 C38 N10 118.7(5) . .
C39 C38 N10 122.8(5) . .
N9 C39 C38 122.2(5) . .
N9 C39 H39 118.9 . .
C38 C39 H39 118.9 . .
O10 C40 N10 122.3(16) . .
O10 C40 C41 120.4(16) . .
N10 C40 C41 115.6(16) . .
C42 C41 C40 119.6(14) . .
C42 C41 H41A 107.4 . .
C40 C41 H41A 107.4 . .
C42 C41 H41B 107.4 . .
C40 C41 H41B 107.4 . .
H41A C41 H41B 107.0 . .
C43 C42 C41 115.9(12) . .
C43 C42 H42A 108.3 . .
C41 C42 H42A 108.3 . .
C43 C42 H42B 108.3 . .
C41 C42 H42B 108.3 . .
H42A C42 H42B 107.4 . .
O10A C40' N10 121(3) . .
O10A C40' C41' 129(3) . .
N10 C40' C41' 109(3) . .
O10A C40' O10B 78(2) . .
N10 C40' O10B 91(2) . .
C41' C40' O10B 110(3) . .
C42' C41' C40' 104(3) . .
C42' C41' C43 28.5(15) . .
C40' C41' C43 115(2) . .
C42' C41' H41C 111.0 . .
C40' C41' H41C 111.0 . .
C43 C41' H41C 82.6 . .
C42' C41' H41D 111.0 . .
C40' C41' H41D 111.0 . .
C43 C41' H41D 124.1 . .
H41C C41' H41D 109.0 . .
C43 C42' C41' 102(3) . .
C43 C42' H42C 111.3 . .
C41' C42' H42C 111.3 . .
C43 C42' H42D 111.3 . .
C41' C42' H42D 111.3 . .
H42C C42' H42D 109.2 . .
C42' C43 C42 37(2) . .
C42' C43 C41' 49(2) . .
C42 C43 C41' 50.0(12) . .
C42' C43 C43 113(2) . 2_656
C42 C43 C43 96.3(10) . 2_656
C41' C43 C43 144.1(14) . 2_656
C42' C43 H43A 126.5 . .
C42 C43 H43A 112.5 . .
C41' C43 H43A 77.3 . .
C43 C43 H43A 112.5 2_656 .
C42' C43 H43B 75.6 . .
C42 C43 H43B 112.5 . .
C41' C43 H43B 94.3 . .
C43 C43 H43B 112.5 2_656 .
H43A C43 H43B 110.0 . .
N7 C44 C45 123.7(5) . .
N7 C44 H44 118.2 . .
C45 C44 H44 118.2 . .
C66 C45 C44 118.1(5) . .
C66 C45 N8 125.2(5) . .
C44 C45 N8 116.6(5) . .
N7 C48 C68 121.2(5) . .
N7 C48 H48 119.4 . .
C68 C48 H48 119.4 . .
O12 C49 N8 121.6(5) . .
O12 C49 C50 123.0(5) . .
N8 C49 C50 115.4(5) . .
C49 C50 C51 112.8(5) . .
C49 C50 H50A 109.0 . .
C51 C50 H50A 109.0 . .
C49 C50 H50B 109.0 . .
C51 C50 H50B 109.0 . .
H50A C50 H50B 107.8 . .
C52 C51 C50 111.6(4) . .
C52 C51 H51A 109.3 . .
C50 C51 H51A 109.3 . .
C52 C51 H51B 109.3 . .
C50 C51 H51B 109.3 . .
H51A C51 H51B 108.0 . .
C52 C52 C51 113.7(5) 2_965 .
C52 C52 H52A 108.8 2_965 .
C51 C52 H52A 108.8 . .
C52 C52 H52B 108.8 2_965 .
C51 C52 H52B 108.8 . .
H52A C52 H52B 107.7 . .
C68 C66 C45 117.5(6) . .
C68 C66 H66 121.3 . .
C45 C66 H66 121.3 . .
C48 C68 C66 121.2(6) . .
C48 C68 H68 119.4 . .
C66 C68 H68 119.4 . .
Cu2 O1W H1WA 117.8 . .
Cu2 O1W H1WB 125.2 . .
H1WA O1W H1WB 114.9 . .
H2WA O2W H2WB 91.3 . .
H3WA O3W H3WB 109.5 . .
H4WA O4W H4WB 117.8 . .
H5WA O5W H5WB 113.1 . .
H6WA O6W H6WB 84.3 . .
H7WA O7W H7WB 98.8 . .

loop_
_geom_bond_atom_site_label_1
_geom_bond_atom_site_label_2
_geom_bond_distance
_geom_bond_site_symmetry_2
Cu1 O9 1.979(3) .
Cu1 O7 1.987(3) .
Cu1 N4 1.992(4) 1_564
Cu1 N1 2.000(4) .
Cu2 O8 1.929(3) 1_465
Cu2 O4 1.976(3) .
Cu2 N9 2.016(4) .
Cu2 N7 2.021(4) .
Cu2 O1W 2.328(4) .
O1 C6 1.213(7) .
O2 C13 1.216(6) .
O3 C26 1.240(6) .
O4 C25 1.291(6) .
O5 C25 1.241(6) .
O6 C33 1.237(5) .
O7 C26 1.287(6) .
O8 C34 1.278(6) .
O8 Cu2 1.929(3) 1_645
O9 C33 1.294(5) .
O10 C40 1.28(2) .
O10A C40' 1.26(4) .
O10A O10B 1.80(2) .
O10B C40' 1.57(4) .
O11 C34 1.240(6) .
O12 C49 1.215(7) .
N1 C2 1.334(7) .
N1 C1 1.347(6) .
N2 C6 1.348(7) .
N2 C5 1.407(6) .
N2 H2 0.8600 .
N3 C13 1.351(7) .
N3 C14 1.405(6) .
N3 H3 0.8600 .
N4 C16 1.327(7) .
N4 C15 1.348(6) .
N4 Cu1 1.993(4) 1_546
N5 C22 1.389(6) .
N5 H5A 0.8600 .
N5 H5B 0.8600 .
N6 C29 1.405(6) .
N6 H6A 0.8600 .
N6 H6B 0.8600 .
N7 C44 1.322(6) .
N7 C48 1.341(7) .
N8 C49 1.351(7) .
N8 C45 1.414(6) .
N8 H8C 0.8600 .
N9 C35 1.340(6) .
N9 C39 1.342(6) .
N10 C40 1.329(19) .
N10 C38 1.407(7) .
N10 C40' 1.49(4) .
N10 H10C 0.8600 .
C1 C5 1.384(7) .
C1 H1 0.9300 .
C2 C3 1.358(8) .
C2 H2A 0.9300 .
C3 C4 1.371(7) .
C3 H3A 0.9300 .
C4 C5 1.390(7) .
C4 H4 0.9300 .
C6 C7 1.514(7) .
C7 C8 1.518(7) .
C7 H7A 0.9700 .
C7 H7B 0.9700 .
C8 C9 1.529(7) .
C8 H8A 0.9700 .
C8 H8B 0.9700 .
C9 C10 1.521(7) .
C9 H9A 0.9700 .
C9 H9B 0.9700 .
C10 C11 1.518(7) .
C10 H10A 0.9700 .
C10 H10B 0.9700 .
C11 C12 1.518(7) .
C11 H11A 0.9700 .
C11 H11B 0.9700 .
C12 C13 1.519(7) .
C12 H12A 0.9700 .
C12 H12B 0.9700 .
C14 C18 1.375(7) .
C14 C15 1.389(7) .
C15 H15A 0.9300 .
C16 C17 1.380(8) .
C16 H16 0.9300 .
C17 C18 1.376(8) .
C17 H17 0.9300 .
C18 H18 0.9300 .
C19 C20 1.377(6) .
C19 C24 1.392(6) .
C19 H19 0.9300 .
C20 C21 1.387(6) .
C20 C26 1.501(6) .
C21 C22 1.403(7) .
C21 H21 0.9300 .
C22 C23 1.387(7) .
C23 C24 1.391(7) .
C23 H23 0.9300 .
C24 C25 1.488(7) .
C27 C32 1.383(6) .
C27 C28 1.388(6) .
C27 C33 1.500(6) .
C28 C29 1.400(6) .
C28 H28 0.9300 .
C29 C30 1.390(6) .
C30 C31 1.376(6) .
C30 H30 0.9300 .
C31 C32 1.390(6) .
C31 C34 1.506(6) .
C32 H32 0.9300 .
C35 C36 1.374(7) .
C35 H35 0.9300 .
C36 C37 1.377(7) .
C36 H36 0.9300 .
C37 C38 1.377(7) .
C37 H37 0.9300 .
C38 C39 1.380(7) .
C39 H39 0.9300 .
C40 C41 1.54(2) .
C41 C42 1.527(19) .
C41 H41A 0.9700 .
C41 H41B 0.9700 .
C42 C43 1.405(14) .
C42 H42A 0.9700 .
C42 H42B 0.9700 .
C40' C41' 1.49(4) .
C41' C42' 1.480(19) .
C41' C43 1.91(3) .
C41' H41C 0.9700 .
C41' H41D 0.9700 .
C42' C43 0.93(3) .
C42' H42C 0.9700 .
C42' H42D 0.9700 .
C43 C43 1.991(19) 2_656
C43 H43A 0.9700 .
C43 H43B 0.9700 .
C44 C45 1.392(7) .
C44 H44 0.9300 .
C45 C66 1.385(8) .
C48 C68 1.371(8) .
C48 H48 0.9300 .
C49 C50 1.491(8) .
C50 C51 1.525(7) .
C50 H50A 0.9700 .
C50 H50B 0.9700 .
C51 C52 1.521(7) .
C51 H51A 0.9700 .
C51 H51B 0.9700 .
C52 C52 1.510(9) 2_965
C52 H52A 0.9700 .
C52 H52B 0.9700 .
C66 C68 1.378(8) .
C66 H66 0.9300 .
C68 H68 0.9300 .
O1W H1WA 0.8499 .
O1W H1WB 0.8500 .
O2W H2WA 0.8499 .
O2W H2WB 0.8503 .
O3W H3WA 0.8501 .
O3W H3WB 0.8500 .
O4W H4WA 0.8500 .
O4W H4WB 0.8501 .
O5W H5WA 0.8500 .
O5W H5WB 0.8500 .
O6W H6WA 0.8499 .
O6W H6WB 0.8501 .
O7W H7WA 0.8500 .
O7W H7WB 0.8500 .

loop_
_geom_torsion_atom_site_label_1
_geom_torsion_atom_site_label_2
_geom_torsion_atom_site_label_3
_geom_torsion_atom_site_label_4
_geom_torsion
_geom_torsion_site_symmetry_1
_geom_torsion_site_symmetry_4
O8 Cu2 O4 C25 174(3) 1_465 .
N9 Cu2 O4 C25 84.6(3) . .
N7 Cu2 O4 C25 -87.0(3) . .
O1W Cu2 O4 C25 177.8(3) . .
O9 Cu1 O7 C26 174.6(13) . .
N4 Cu1 O7 C26 88.3(3) 1_564 .
N1 Cu1 O7 C26 -90.7(3) . .
O7 Cu1 O9 C33 -3.9(15) . .
N4 Cu1 O9 C33 82.2(3) 1_564 .
N1 Cu1 O9 C33 -98.6(3) . .
O9 Cu1 N1 C2 95.0(4) . .
O7 Cu1 N1 C2 -79.0(4) . .
N4 Cu1 N1 C2 -99(3) 1_564 .
O9 Cu1 N1 C1 -87.3(3) . .
O7 Cu1 N1 C1 98.7(4) . .
N4 Cu1 N1 C1 78(3) 1_564 .
O8 Cu2 N7 C44 -79.7(4) 1_465 .
O4 Cu2 N7 C44 103.3(4) . .
N9 Cu2 N7 C44 12.8(13) . .
O1W Cu2 N7 C44 -165.2(4) . .
O8 Cu2 N7 C48 92.7(4) 1_465 .
O4 Cu2 N7 C48 -84.3(4) . .
N9 Cu2 N7 C48 -174.8(10) . .
O1W Cu2 N7 C48 7.2(4) . .
O8 Cu2 N9 C35 51.2(4) 1_465 .
O4 Cu2 N9 C35 -131.8(4) . .
N7 Cu2 N9 C35 -41.1(13) . .
O1W Cu2 N9 C35 136.8(4) . .
O8 Cu2 N9 C39 -127.8(4) 1_465 .
O4 Cu2 N9 C39 49.1(4) . .
N7 Cu2 N9 C39 139.8(10) . .
O1W Cu2 N9 C39 -42.2(4) . .
C2 N1 C1 C5 -0.6(7) . .
Cu1 N1 C1 C5 -178.4(4) . .
C1 N1 C2 C3 1.3(8) . .
Cu1 N1 C2 C3 178.9(4) . .
N1 C2 C3 C4 0.1(9) . .
C2 C3 C4 C5 -2.1(9) . .
N1 C1 C5 C4 -1.3(8) . .
N1 C1 C5 N2 179.6(4) . .
C3 C4 C5 C1 2.6(8) . .
C3 C4 C5 N2 -178.2(5) . .
C6 N2 C5 C1 -13.5(8) . .
C6 N2 C5 C4 167.4(5) . .
C5 N2 C6 O1 2.9(10) . .
C5 N2 C6 C7 -174.5(5) . .
O1 C6 C7 C8 14.0(9) . .
N2 C6 C7 C8 -168.5(5) . .
C6 C7 C8 C9 169.3(5) . .
C7 C8 C9 C10 -166.8(5) . .
C8 C9 C10 C11 170.6(5) . .
C9 C10 C11 C12 -175.6(5) . .
C10 C11 C12 C13 175.9(5) . .
C14 N3 C13 O2 -2.9(9) . .
C14 N3 C13 C12 173.6(5) . .
C11 C12 C13 O2 -15.8(8) . .
C11 C12 C13 N3 167.7(5) . .
C13 N3 C14 C18 -163.1(5) . .
C13 N3 C14 C15 17.3(8) . .
C16 N4 C15 C14 -0.6(7) . .
Cu1 N4 C15 C14 -178.0(4) 1_546 .
C18 C14 C15 N4 0.4(7) . .
N3 C14 C15 N4 -180.0(4) . .
C15 N4 C16 C17 -0.3(8) . .
Cu1 N4 C16 C17 176.9(4) 1_546 .
N4 C16 C17 C18 1.3(9) . .
C15 C14 C18 C17 0.7(8) . .
N3 C14 C18 C17 -179.0(5) . .
C16 C17 C18 C14 -1.5(9) . .
C24 C19 C20 C21 -0.2(7) . .
C24 C19 C20 C26 -179.0(5) . .
C19 C20 C21 C22 -0.6(8) . .
C26 C20 C21 C22 178.3(5) . .
C20 C21 C22 C23 1.0(8) . .
C20 C21 C22 N5 -178.6(5) . .
N5 C22 C23 C24 178.8(5) . .
C21 C22 C23 C24 -0.8(8) . .
C22 C23 C24 C19 0.1(8) . .
C22 C23 C24 C25 -177.6(5) . .
C20 C19 C24 C23 0.4(7) . .
C20 C19 C24 C25 178.2(5) . .
Cu2 O4 C25 O5 3.7(6) . .
Cu2 O4 C25 C24 -175.1(3) . .
C23 C24 C25 O5 -174.6(5) . .
C19 C24 C25 O5 7.7(8) . .
C23 C24 C25 O4 4.2(7) . .
C19 C24 C25 O4 -173.4(4) . .
Cu1 O7 C26 O3 0.7(5) . .
Cu1 O7 C26 C20 -179.0(4) . .
C19 C20 C26 O3 -167.2(5) . .
C21 C20 C26 O3 14.0(7) . .
C19 C20 C26 O7 12.5(7) . .
C21 C20 C26 O7 -166.3(4) . .
C32 C27 C28 C29 1.1(7) . .
C33 C27 C28 C29 -179.0(4) . .
C27 C28 C29 C30 -0.6(7) . .
C27 C28 C29 N6 177.1(4) . .
C28 C29 C30 C31 -0.3(7) . .
N6 C29 C30 C31 -178.0(4) . .
C29 C30 C31 C32 0.8(7) . .
C29 C30 C31 C34 179.9(4) . .
C28 C27 C32 C31 -0.6(7) . .
C33 C27 C32 C31 179.5(4) . .
C30 C31 C32 C27 -0.3(7) . .
C34 C31 C32 C27 -179.5(4) . .
Cu1 O9 C33 O6 2.1(5) . .
Cu1 O9 C33 C27 -179.2(3) . .
C32 C27 C33 O6 176.6(5) . .
C28 C27 C33 O6 -3.4(7) . .
C32 C27 C33 O9 -2.1(7) . .
C28 C27 C33 O9 178.0(4) . .
Cu2 O8 C34 O11 10.4(8) 1_645 .
Cu2 O8 C34 C31 -170.0(3) 1_645 .
C30 C31 C34 O11 1.7(7) . .
C32 C31 C34 O11 -179.2(5) . .
C30 C31 C34 O8 -177.9(4) . .
C32 C31 C34 O8 1.2(7) . .
C39 N9 C35 C36 0.7(7) . .
Cu2 N9 C35 C36 -178.3(4) . .
N9 C35 C36 C37 -0.3(8) . .
C35 C36 C37 C38 0.4(9) . .
C36 C37 C38 C39 -0.9(8) . .
C36 C37 C38 N10 179.9(5) . .
C40 N10 C38 C37 -179.4(12) . .
C40' N10 C38 C37 -146.7(19) . .
C40 N10 C38 C39 1.4(15) . .
C40' N10 C38 C39 34(2) . .
C35 N9 C39 C38 -1.3(8) . .
Cu2 N9 C39 C38 177.8(4) . .
C37 C38 C39 N9 1.4(8) . .
N10 C38 C39 N9 -179.4(5) . .
C38 N10 C40 O10 23(3) . .
C40' N10 C40 O10 -62(4) . .
C38 N10 C40 C41 -172.0(10) . .
C40' N10 C40 C41 103(5) . .
O10 C40 C41 C42 15(3) . .
N10 C40 C41 C42 -150.2(16) . .
C40 C41 C42 C43 59(2) . .
O10B O10A C40' N10 -84(3) . .
O10B O10A C40' C41' 106(4) . .
C40 N10 C40' O10A 116(6) . .
C38 N10 C40' O10A 1(4) . .
C40 N10 C40' C41' -72(4) . .
C38 N10 C40' C41' 173.3(18) . .
C40 N10 C40' O10B 39(3) . .
C38 N10 C40' O10B -76(2) . .
O10A O10B C40' N10 122(3) . .
O10A O10B C40' C41' -128(4) . .
O10A C40' C41' C42' -23(5) . .
N10 C40' C41' C42' 166(3) . .
O10B C40' C41' C42' 68(3) . .
O10A C40' C41' C43 5(5) . .
N10 C40' C41' C43 -166(2) . .
O10B C40' C41' C43 96(3) . .
C40' C41' C42' C43 117(4) . .
C41' C42' C43 C42 75(3) . .
C41' C42' C43 C43 142(2) . 2_656
C41 C42 C43 C42' -72(4) . .
C41 C42 C43 C41' 0.6(19) . .
C41 C42 C43 C43 167.0(13) . 2_656
C40' C41' C43 C42' -72(4) . .
C42' C41' C43 C42 -49(3) . .
C40' C41' C43 C42 -121(3) . .
C42' C41' C43 C43 -73(4) . 2_656
C40' C41' C43 C43 -145(2) . 2_656
C48 N7 C44 C45 -3.9(8) . .
Cu2 N7 C44 C45 169.0(4) . .
N7 C44 C45 C66 1.9(8) . .
N7 C44 C45 N8 -177.2(5) . .
C49 N8 C45 C66 0.4(9) . .
C49 N8 C45 C44 179.4(5) . .
C44 N7 C48 C68 3.0(8) . .
Cu2 N7 C48 C68 -169.4(5) . .
C45 N8 C49 O12 -1.9(10) . .
C45 N8 C49 C50 179.2(5) . .
O12 C49 C50 C51 -75.4(8) . .
N8 C49 C50 C51 103.5(6) . .
C49 C50 C51 C52 -176.2(5) . .
C50 C51 C52 C52 -178.9(6) . 2_965
C44 C45 C66 C68 0.9(9) . .
N8 C45 C66 C68 179.9(6) . .
N7 C48 C68 C66 -0.3(10) . .
C45 C66 C68 C48 -1.7(10) . .
